data_1544289
loop_
_publ_author_name
'Wang, Zhaodong'
'Yang, Yanshuang'
'Lin, Huanzhu'

_publ_section_title
;
 <i>N</i>,<i>N</i>'-Bis(pyrazin-2-ylmethyl)pyrazine-2,3-dicarboxamide
;
_journal_coeditor_code SJ4064
_journal_issue 10
_journal_name_full IUCrData
_journal_page_first x161588
_journal_paper_doi 10.1107/S2414314616015881
_journal_volume 1
_journal_year 2016
_chemical_formula_iupac 'C16 H14 N8 O2'
_chemical_formula_moiety 'C16 H14 N8 O2'
_chemical_formula_sum 'C16 H14 N8 O2'
_chemical_formula_weight 350.35
_chemical_name_systematic
;
<i>N</i>,<i>N</i>'-Bis(pyrazin-2-ylmethyl)pyrazine-2,3-dicarboxamide
;
_space_group_crystal_system triclinic
_space_group_IT_number 2
_space_group_name_Hall '-P 1'
_space_group_name_H-M_alt 'P -1'
_symmetry_space_group_name_Hall '-P 1'
_symmetry_space_group_name_H-M 'P -1'
_atom_sites_solution_hydrogens mixed
_audit_creation_method
;
Olex2 1.2-beta
(compiled 2016.02.19 svn.r3266 for OlexSys, GUI svn.r5155)
;
_cell_angle_alpha 116.951(2)
_cell_angle_beta 97.130(2)
_cell_angle_gamma 102.195(2)
_cell_formula_units_Z 2
_cell_length_a 9.1166(18)
_cell_length_b 10.022(2)
_cell_length_c 10.781(2)
_cell_measurement_reflns_used 2164
_cell_measurement_temperature 296(2)
_cell_measurement_theta_max 26.645
_cell_measurement_theta_min 2.311
_cell_volume 830.5(3)
_computing_cell_refinement
;
SAINT (Bruker, 2013)
;
_computing_data_collection
;
APEX2 (Bruker, 2013)
;
_computing_data_reduction
;
SAINT (Bruker, 2013)
;
_computing_molecular_graphics
;
<i>OLEX2</i> (Dolomanov <i>et al.</i>,  2009)
;
_computing_publication_material
;
<i>OLEX2</i> (Dolomanov <i>et al.</i>,  2009)
;
_computing_structure_refinement
;
SHELXL2014 (Sheldrick, 2015b)
;
_computing_structure_solution
;
SHELXT (Sheldrick, 2015a)
;
_diffrn_ambient_temperature 296(2)
_diffrn_measured_fraction_theta_full 0.994
_diffrn_measured_fraction_theta_max 0.911
_diffrn_measurement_device_type 'Bruker SMART APEXII CCD area-detector'
_diffrn_measurement_method '\f and \w scans'
_diffrn_radiation_monochromator graphite
_diffrn_radiation_type MoK\a
_diffrn_radiation_wavelength 0.71073
_diffrn_reflns_av_R_equivalents 0.0160
_diffrn_reflns_limit_h_max 11
_diffrn_reflns_limit_h_min -11
_diffrn_reflns_limit_k_max 11
_diffrn_reflns_limit_k_min -13
_diffrn_reflns_limit_l_max 13
_diffrn_reflns_limit_l_min -13
_diffrn_reflns_number 3527
_diffrn_reflns_theta_full 25.242
_diffrn_reflns_theta_max 27.675
_diffrn_reflns_theta_min 2.190
_exptl_absorpt_coefficient_mu 0.100
_exptl_absorpt_correction_type none
_exptl_crystal_colour colourless
_exptl_crystal_density_diffrn 1.401
_exptl_crystal_density_method 'not measured'
_exptl_crystal_description block
_exptl_crystal_F_000 364
_exptl_crystal_size_max 0.22
_exptl_crystal_size_mid 0.20
_exptl_crystal_size_min 0.20
_refine_diff_density_max 0.151
_refine_diff_density_min -0.173
_refine_ls_extinction_method none
_refine_ls_goodness_of_fit_ref 1.050
_refine_ls_hydrogen_treatment constr
_refine_ls_matrix_type full
_refine_ls_number_parameters 235
_refine_ls_number_reflns 3527
_refine_ls_number_restraints 0
_refine_ls_restrained_S_all 1.050
_refine_ls_R_factor_all 0.0603
_refine_ls_R_factor_gt 0.0405
_refine_ls_shift/su_max 0.000
_refine_ls_shift/su_mean 0.000
_refine_ls_structure_factor_coef Fsqd
_refine_ls_weighting_details 'w=1/[\s^2^(Fo^2^)+(0.0759P)^2^+0.0242P] where P=(Fo^2^+2Fc^2^)/3'
_refine_ls_weighting_scheme calc
_refine_ls_wR_factor_gt 0.1167
_refine_ls_wR_factor_ref 0.1318
_reflns_number_gt 2595
_reflns_number_total 3527
_reflns_threshold_expression 'I > 2\s(I)'
_cod_data_source_file sj4064sup1.cif
_cod_data_source_block I
_cod_database_code 1544289
_shelx_space_group_comment
;
The symmetry employed for this shelxl refinement is uniquely defined
by the following loop, which should always be used as a source of
symmetry information in preference to the above space-group names.
They are only intended as comments.
;

loop_
_space_group_symop_operation_xyz
'x, y, z'
'-x, -y, -z'

loop_
_atom_site_type_symbol
_atom_site_label
_atom_site_fract_x
_atom_site_fract_y
_atom_site_fract_z
_atom_site_U_iso_or_equiv
_atom_site_adp_type
_atom_site_calc_flag
_atom_site_occupancy
O O1 0.44574(13) 0.72355(16) 0.68709(12) 0.0573(4) Uani d 1
O O2 0.72074(13) 1.03109(13) 0.82972(12) 0.0489(3) Uani d 1
N N1 0.35307(13) 0.81613(15) 0.88449(13) 0.0423(3) Uani d 1
H H1 0.3740 0.8582 0.9766 0.051 Uiso d 1
N N2 -0.04468(13) 0.59908(14) 0.66043(13) 0.0385(3) Uani d 1
N N3 0.0331(2) 0.3695(2) 0.7075(2) 0.0799(6) Uani d 1
N N4 0.59054(16) 0.72344(19) 0.99377(15) 0.0525(4) Uani d 1
N N5 0.88003(14) 0.81968(16) 0.94792(13) 0.0432(3) Uani d 1
N N6 0.84472(14) 0.86414(16) 0.69834(13) 0.0398(3) Uani d 1
H H6 0.8840 0.7905 0.6898 0.048 Uiso d 1
N N7 0.68896(18) 0.96134(17) 0.43602(15) 0.0522(4) Uani d 1
N N8 0.48052(19) 0.6643(2) 0.32238(17) 0.0695(5) Uani d 1
C C1 0.46175(16) 0.77287(18) 0.81589(15) 0.0379(4) Uani d 1
C C2 0.20077(16) 0.79296(18) 0.80565(17) 0.0424(4) Uani d 1
H H2A 0.2119 0.8171 0.7291 0.051 Uiso calc 1
H H2B 0.1541 0.8659 0.8699 0.051 Uiso calc 1
C C3 0.09378(16) 0.62856(17) 0.74138(15) 0.0360(3) Uani d 1
C C4 -0.14353(18) 0.45555(19) 0.60466(18) 0.0490(4) Uani d 1
H H4 -0.2414 0.4312 0.5482 0.059 Uiso calc 1
C C5 -0.1042(2) 0.3430(2) 0.6286(2) 0.0665(6) Uani d 1
H H5 -0.1766 0.2443 0.5879 0.080 Uiso calc 1
C C6 0.1310(2) 0.5138(2) 0.7640(2) 0.0610(5) Uani d 1
H H6A 0.2285 0.5379 0.8211 0.073 Uiso calc 1
C C7 0.60761(16) 0.78146(17) 0.90534(15) 0.0363(3) Uani d 1
C C8 0.7197(2) 0.7138(2) 1.0583(2) 0.0603(5) Uani d 1
H H8 0.7136 0.6766 1.1230 0.072 Uiso calc 1
C C9 0.8614(2) 0.7568(2) 1.03266(18) 0.0517(4) Uani d 1
H H9 0.9465 0.7416 1.0757 0.062 Uiso calc 1
C C10 0.75270(16) 0.83414(17) 0.88594(14) 0.0334(3) Uani d 1
C C11 0.77139(16) 0.91900(18) 0.80107(15) 0.0358(3) Uani d 1
C C12 0.86012(18) 0.9254(2) 0.60010(17) 0.0454(4) Uani d 1
H H12A 0.9436 0.8978 0.5560 0.054 Uiso calc 1
H H12B 0.8884 1.0391 0.6544 0.054 Uiso calc 1
C C13 0.71396(17) 0.86430(18) 0.48330(15) 0.0397(4) Uani d 1
C C14 0.5594(2) 0.9103(2) 0.33497(19) 0.0607(5) Uani d 1
H H14 0.5376 0.9763 0.3013 0.073 Uiso calc 1
C C15 0.4576(2) 0.7646(3) 0.2793(2) 0.0645(6) Uani d 1
H H15 0.3686 0.7342 0.2084 0.077 Uiso calc 1
C C16 0.6093(2) 0.7170(2) 0.42593(19) 0.0561(5) Uani d 1
H H16 0.6294 0.6515 0.4609 0.067 Uiso calc 1

loop_
_atom_site_aniso_label
_atom_site_aniso_U_11
_atom_site_aniso_U_22
_atom_site_aniso_U_33
_atom_site_aniso_U_12
_atom_site_aniso_U_13
_atom_site_aniso_U_23
O1 0.0428(7) 0.0868(9) 0.0372(6) 0.0231(6) 0.0054(5) 0.0262(6)
O2 0.0534(7) 0.0522(7) 0.0530(7) 0.0304(6) 0.0143(5) 0.0292(6)
N1 0.0275(6) 0.0489(8) 0.0373(7) 0.0097(6) 0.0023(5) 0.0130(6)
N2 0.0311(6) 0.0396(7) 0.0400(7) 0.0083(6) 0.0054(5) 0.0178(6)
N3 0.0610(11) 0.0556(10) 0.1300(16) 0.0145(9) 0.0086(11) 0.0567(11)
N4 0.0498(8) 0.0739(10) 0.0550(9) 0.0270(7) 0.0203(7) 0.0436(8)
N5 0.0369(7) 0.0564(8) 0.0423(7) 0.0211(6) 0.0057(6) 0.0273(7)
N6 0.0383(7) 0.0510(8) 0.0449(7) 0.0226(6) 0.0131(6) 0.0311(6)
N7 0.0629(9) 0.0526(9) 0.0490(8) 0.0239(7) 0.0090(7) 0.0301(7)
N8 0.0603(10) 0.0770(12) 0.0580(10) -0.0004(9) 0.0033(8) 0.0346(9)
C1 0.0301(8) 0.0415(8) 0.0363(8) 0.0077(6) 0.0034(6) 0.0170(7)
C2 0.0281(8) 0.0388(8) 0.0516(9) 0.0095(6) 0.0037(6) 0.0171(7)
C3 0.0297(7) 0.0378(8) 0.0404(8) 0.0123(6) 0.0079(6) 0.0186(7)
C4 0.0351(9) 0.0474(10) 0.0492(9) 0.0037(7) 0.0023(7) 0.0173(8)
C5 0.0553(12) 0.0404(10) 0.0930(15) 0.0037(9) 0.0122(11) 0.0304(10)
C6 0.0423(10) 0.0547(11) 0.0892(14) 0.0126(8) 0.0000(9) 0.0432(11)
C7 0.0344(8) 0.0415(8) 0.0331(7) 0.0147(6) 0.0068(6) 0.0176(6)
C8 0.0671(12) 0.0868(14) 0.0607(11) 0.0385(11) 0.0240(9) 0.0551(11)
C9 0.0493(10) 0.0729(12) 0.0515(10) 0.0335(9) 0.0106(8) 0.0400(9)
C10 0.0306(7) 0.0388(8) 0.0303(7) 0.0151(6) 0.0042(5) 0.0156(6)
C11 0.0275(7) 0.0416(8) 0.0381(8) 0.0122(6) 0.0018(6) 0.0203(7)
C12 0.0424(9) 0.0545(10) 0.0485(9) 0.0144(8) 0.0123(7) 0.0329(8)
C13 0.0430(9) 0.0454(9) 0.0382(8) 0.0173(7) 0.0146(7) 0.0241(7)
C14 0.0647(12) 0.0776(14) 0.0540(11) 0.0323(11) 0.0099(9) 0.0407(10)
C15 0.0495(11) 0.0973(17) 0.0501(11) 0.0189(11) 0.0059(8) 0.0422(11)
C16 0.0582(11) 0.0573(11) 0.0551(10) 0.0100(9) 0.0067(9) 0.0348(9)

loop_
_atom_type_symbol
_atom_type_description
_atom_type_scat_dispersion_real
_atom_type_scat_dispersion_imag
_atom_type_scat_source
C C 0.0033 0.0016 'International Tables Vol C Tables 4.2.6.8 and 6.1.1.4'
H H 0.0000 0.0000 'International Tables Vol C Tables 4.2.6.8 and 6.1.1.4'
N N 0.0061 0.0033 'International Tables Vol C Tables 4.2.6.8 and 6.1.1.4'
O O 0.0106 0.0060 'International Tables Vol C Tables 4.2.6.8 and 6.1.1.4'

loop_
_geom_angle_atom_site_label_1
_geom_angle_atom_site_label_2
_geom_angle_atom_site_label_3
_geom_angle
C1 N1 C2 120.84(13)
C1 N1 H1 119.6
C2 N1 H1 119.6
C4 N2 C3 116.98(14)
C5 N3 C6 115.74(17)
C7 N4 C8 115.88(14)
C9 N5 C10 116.27(13)
C11 N6 C12 121.60(13)
C11 N6 H6 119.2
C12 N6 H6 119.2
C14 N7 C13 116.96(15)
C15 N8 C16 115.45(17)
O1 C1 N1 123.67(14)
O1 C1 C7 119.96(14)
N1 C1 C7 116.32(13)
N1 C2 C3 113.38(13)
N1 C2 H2A 108.9
C3 C2 H2A 108.9
N1 C2 H2B 108.9
C3 C2 H2B 108.9
H2A C2 H2B 107.7
N2 C3 C6 120.59(14)
N2 C3 C2 115.50(13)
C6 C3 C2 123.90(14)
N2 C4 C5 121.50(16)
N2 C4 H4 119.3
C5 C4 H4 119.3
N3 C5 C4 122.44(17)
N3 C5 H5 118.8
C4 C5 H5 118.8
N3 C6 C3 122.74(17)
N3 C6 H6A 118.6
C3 C6 H6A 118.6
N4 C7 C10 121.72(14)
N4 C7 C1 116.92(13)
C10 C7 C1 121.09(13)
N4 C8 C9 122.50(15)
N4 C8 H8 118.8
C9 C8 H8 118.7
N5 C9 C8 121.79(15)
N5 C9 H9 119.1
C8 C9 H9 119.1
N5 C10 C7 121.65(13)
N5 C10 C11 117.86(12)
C7 C10 C11 120.38(12)
O2 C11 N6 124.70(14)
O2 C11 C10 119.93(13)
N6 C11 C10 115.38(13)
N6 C12 C13 113.24(12)
N6 C12 H12A 108.9
C13 C12 H12A 108.9
N6 C12 H12B 108.9
C13 C12 H12B 108.9
H12A C12 H12B 107.7
N7 C13 C16 120.23(15)
N7 C13 C12 116.23(14)
C16 C13 C12 123.54(15)
N7 C14 C15 122.10(17)
N7 C14 H14 119.0
C15 C14 H14 119.0
N8 C15 C14 122.35(17)
N8 C15 H15 118.8
C14 C15 H15 118.8
N8 C16 C13 122.89(17)
N8 C16 H16 118.6
C13 C16 H16 118.6

loop_
_geom_bond_atom_site_label_1
_geom_bond_atom_site_label_2
_geom_bond_distance
O1 C1 1.2210(17)
O2 C11 1.2291(18)
N1 C1 1.3376(19)
N1 C2 1.4479(18)
N1 H1 0.8599
N2 C4 1.3328(19)
N2 C3 1.3333(18)
N3 C5 1.323(3)
N3 C6 1.335(2)
N4 C7 1.3312(19)
N4 C8 1.336(2)
N5 C9 1.3327(19)
N5 C10 1.3347(18)
N6 C11 1.3278(19)
N6 C12 1.4523(18)
N6 H6 0.8601
N7 C14 1.328(2)
N7 C13 1.3311(19)
N8 C15 1.326(3)
N8 C16 1.335(2)
C1 C7 1.5046(19)
C2 C3 1.505(2)
C2 H2A 0.9700
C2 H2B 0.9700
C3 C6 1.377(2)
C4 C5 1.372(3)
C4 H4 0.9300
C5 H5 0.9300
C6 H6A 0.9300
C7 C10 1.395(2)
C8 C9 1.375(3)
C8 H8 0.9300
C9 H9 0.9300
C10 C11 1.507(2)
C12 C13 1.509(2)
C12 H12A 0.9700
C12 H12B 0.9700
C13 C16 1.379(2)
C14 C15 1.359(3)
C14 H14 0.9300
C15 H15 0.9300
C16 H16 0.9300

loop_
_geom_hbond_atom_site_label_D
_geom_hbond_atom_site_label_H
_geom_hbond_atom_site_label_A
_geom_hbond_site_symmetry_A
_geom_hbond_distance_DH
_geom_hbond_distance_HA
_geom_hbond_distance_DA
_geom_hbond_angle_DHA
N1 H1 O2 2_677 0.86 2.26 2.9940(18) 144
N6 H6 N2 1_655 0.86 2.06 2.914(2) 174
C4 H4 O1 2_566 0.93 2.52 3.369(2) 152
C5 H5 N7 1_445 0.93 2.46 3.359(3) 162
C14 H14 O2 2_676 0.93 2.56 3.236(2) 130

loop_
_geom_torsion_atom_site_label_1
_geom_torsion_atom_site_label_2
_geom_torsion_atom_site_label_3
_geom_torsion_atom_site_label_4
_geom_torsion
C2 N1 C1 O1 5.8(2)
C2 N1 C1 C7 -171.79(12)
C1 N1 C2 C3 81.57(18)
C4 N2 C3 C6 0.5(2)
C4 N2 C3 C2 -178.48(14)
N1 C2 C3 N2 -176.08(12)
N1 C2 C3 C6 5.0(2)
C3 N2 C4 C5 -0.5(2)
C6 N3 C5 C4 0.7(3)
N2 C4 C5 N3 -0.1(3)
C5 N3 C6 C3 -0.6(3)
N2 C3 C6 N3 0.1(3)
C2 C3 C6 N3 178.94(18)
C8 N4 C7 C10 -2.3(2)
C8 N4 C7 C1 171.75(16)
O1 C1 C7 N4 -132.13(17)
N1 C1 C7 N4 45.6(2)
O1 C1 C7 C10 42.0(2)
N1 C1 C7 C10 -140.35(15)
C7 N4 C8 C9 -1.7(3)
C10 N5 C9 C8 -2.0(3)
N4 C8 C9 N5 4.0(3)
C9 N5 C10 C7 -2.0(2)
C9 N5 C10 C11 174.14(14)
N4 C7 C10 N5 4.4(2)
C1 C7 C10 N5 -169.43(14)
N4 C7 C10 C11 -171.71(14)
C1 C7 C10 C11 14.5(2)
C12 N6 C11 O2 -5.5(2)
C12 N6 C11 C10 174.84(12)
N5 C10 C11 O2 -125.27(15)
C7 C10 C11 O2 50.96(19)
N5 C10 C11 N6 54.42(18)
C7 C10 C11 N6 -129.35(15)
C11 N6 C12 C13 -77.41(19)
C14 N7 C13 C16 1.2(2)
C14 N7 C13 C12 -178.84(14)
N6 C12 C13 N7 148.37(14)
N6 C12 C13 C16 -31.7(2)
C13 N7 C14 C15 -1.4(3)
C16 N8 C15 C14 1.0(3)
N7 C14 C15 N8 0.3(3)
C15 N8 C16 C13 -1.2(3)
N7 C13 C16 N8 0.1(3)
C12 C13 C16 N8 -179.88(16)

_cod_database_fobs_code 1544289
